data_2014364
loop_
_publ_author_name
'Solodovnikova, Zoya A.'
'Solodovnikov, Sergey F.'
'Zolotova, Evgeniya S.'

_publ_section_title
;
 New triple molybdates Cs~3~LiCo~2~(MoO~4~)~4~ and
 Rb~3~LiZn~2~(MoO~4~)~4~, filled derivatives of the
 Cs~6~Zn~5~(MoO~4~)~8~ type
;
_journal_coeditor_code IZ1066
_journal_issue 1
_journal_name_full 'Acta Crystallographica Section C'
_journal_page_first i6
_journal_page_last i8
_journal_paper_doi 10.1107/S0108270105037121
_journal_volume 62
_journal_year 2006
_chemical_formula_iupac 'Cs3 Li Co2 (Mo O4)4'
_chemical_formula_moiety 'Co2 Cs3 Li1 Mo4 O16'
_chemical_formula_sum 'Co2 Cs3 Li Mo4 O16'
_chemical_formula_weight 1163.34
_chemical_name_systematic
;
tricesium lithium dicobalt tetrakis(tetraoxomolybdate)
;
_space_group_IT_number 220
_symmetry_cell_setting cubic
_symmetry_space_group_name_Hall 'I -4bd 2c 3'
_symmetry_space_group_name_H-M 'I -4 3 d'
_atom_sites_solution_primary direct
_atom_sites_solution_secondary difmap
_audit_creation_method SHELXL-97
_cell_angle_alpha 90.00
_cell_angle_beta 90.00
_cell_angle_gamma 90.00
_cell_formula_units_Z 4
_cell_length_a 12.2239(2)
_cell_length_b 12.2239(2)
_cell_length_c 12.2239(2)
_cell_measurement_reflns_used 2582
_cell_measurement_temperature 293(2)
_cell_measurement_theta_max 28.99
_cell_measurement_theta_min 4.08
_cell_volume 1826.54(5)
_computing_cell_refinement 'SMART or APEX2?'
_computing_data_collection 'SMART or APEX2? (Bruker, 2004)'
_computing_data_reduction 'SAINT (Bruker, 2004)'
_computing_molecular_graphics 'BS (Ozawa & Kang, 2004)'
_computing_publication_material SHELXL97
_computing_structure_refinement 'SHELXL97 (Sheldrick, 1997)'
_computing_structure_solution 'SHELXS97 (Sheldrick, 1997)'
_diffrn_ambient_temperature 293(2)
_diffrn_measured_fraction_theta_full 0.978
_diffrn_measured_fraction_theta_max 0.978
_diffrn_measurement_device_type 'Bruker-Nonius X8 APEX CCD diffractometer'
_diffrn_measurement_method '\f scans, frame data integration'
_diffrn_radiation_monochromator graphite
_diffrn_radiation_source 'fine-focus sealed X-ray tube'
_diffrn_radiation_type MoK\a
_diffrn_radiation_wavelength 0.71073
_diffrn_reflns_av_R_equivalents 0.0384
_diffrn_reflns_av_sigmaI/netI 0.0247
_diffrn_reflns_limit_h_max 11
_diffrn_reflns_limit_h_min -19
_diffrn_reflns_limit_k_max 19
_diffrn_reflns_limit_k_min -19
_diffrn_reflns_limit_l_max 12
_diffrn_reflns_limit_l_min -19
_diffrn_reflns_number 8959
_diffrn_reflns_theta_full 35.86
_diffrn_reflns_theta_max 35.86
_diffrn_reflns_theta_min 4.08
_diffrn_standards_decay_% 0
_diffrn_standards_number 0
_exptl_absorpt_coefficient_mu 10.399
_exptl_absorpt_correction_T_max 0.9032
_exptl_absorpt_correction_T_min 0.3942
_exptl_absorpt_correction_type multi-scan
_exptl_absorpt_process_details '(SADABS; Bruker, 2004)'
_exptl_crystal_colour blue
_exptl_crystal_density_diffrn 4.231
_exptl_crystal_density_method 'not measured'
_exptl_crystal_description fragment
_exptl_crystal_F_000 2072
_exptl_crystal_size_max 0.11
_exptl_crystal_size_mid 0.10
_exptl_crystal_size_min 0.01
_refine_diff_density_max 0.539
_refine_diff_density_min -0.609
_refine_ls_abs_structure_details 'Flack (1983), 303 Friedel pairs'
_refine_ls_abs_structure_Flack -0.002(17)
_refine_ls_extinction_method none
_refine_ls_goodness_of_fit_ref 0.990
_refine_ls_matrix_type full
_refine_ls_number_parameters 20
_refine_ls_number_reflns 705
_refine_ls_number_restraints 0
_refine_ls_restrained_S_all 0.990
_refine_ls_R_factor_all 0.0254
_refine_ls_R_factor_gt 0.0175
_refine_ls_shift/su_max 0.000
_refine_ls_shift/su_mean 0.000
_refine_ls_structure_factor_coef Fsqd
_refine_ls_weighting_details 'calc w=1/[\s^2^(Fo^2^)+(0.0203P)^2^] where P=(Fo^2^+2Fc^2^)/3'
_refine_ls_weighting_scheme calc
_refine_ls_wR_factor_gt 0.0368
_refine_ls_wR_factor_ref 0.0380
_reflns_number_gt 615
_reflns_number_total 705
_reflns_threshold_expression I>2\s(I)
_cod_data_source_file iz1066.cif
_cod_data_source_block I
_cod_depositor_comments
;
The following automatic conversions were performed:
'_symmetry_cell_setting' value 'Cubic' changed to 'cubic' according to
'/home/saulius/struct/CIF-dictionaries/cif_core.dic' dictionary named
'cif_core.dic' version 2.4.1 from 2010-06-29.

Automatic conversion script
Id: cif_fix_enum 1527 2010-12-29 10:47:43Z saulius 

The following automatic conversions were performed:

'_symmetry_cell_setting' value 'Cubic' changed to 'cubic' according
to /home/saulius/struct/CIF-dictionaries/cif_core.dic dictionary
named 'cif_core.dic' version 2.4.1 from 2010-06-29.

Automatic conversion script
Id: cif_fix_values 1715 2011-07-08 13:25:40Z adriana 
;
_cod_database_code 2014364
_cod_database_fobs_code 2014364

loop_
_symmetry_equiv_pos_as_xyz
'x, y, z'
'-x+1/2, -y, z+1/2'
'-x, y+1/2, -z+1/2'
'x+1/2, -y+1/2, -z'
'z, x, y'
'z+1/2, -x+1/2, -y'
'-z+1/2, -x, y+1/2'
'-z, x+1/2, -y+1/2'
'y, z, x'
'-y, z+1/2, -x+1/2'
'y+1/2, -z+1/2, -x'
'-y+1/2, -z, x+1/2'
'y+1/4, x+1/4, z+1/4'
'-y+1/4, -x+3/4, z+3/4'
'y+3/4, -x+1/4, -z+3/4'
'-y+3/4, x+3/4, -z+1/4'
'x+1/4, z+1/4, y+1/4'
'-x+3/4, z+3/4, -y+1/4'
'-x+1/4, -z+3/4, y+3/4'
'x+3/4, -z+1/4, -y+3/4'
'z+1/4, y+1/4, x+1/4'
'z+3/4, -y+1/4, -x+3/4'
'-z+3/4, y+3/4, -x+1/4'
'-z+1/4, -y+3/4, x+3/4'
'x+1/2, y+1/2, z+1/2'
'-x+1, -y+1/2, z+1'
'-x+1/2, y+1, -z+1'
'x+1, -y+1, -z+1/2'
'z+1/2, x+1/2, y+1/2'
'z+1, -x+1, -y+1/2'
'-z+1, -x+1/2, y+1'
'-z+1/2, x+1, -y+1'
'y+1/2, z+1/2, x+1/2'
'-y+1/2, z+1, -x+1'
'y+1, -z+1, -x+1/2'
'-y+1, -z+1/2, x+1'
'y+3/4, x+3/4, z+3/4'
'-y+3/4, -x+5/4, z+5/4'
'y+5/4, -x+3/4, -z+5/4'
'-y+5/4, x+5/4, -z+3/4'
'x+3/4, z+3/4, y+3/4'
'-x+5/4, z+5/4, -y+3/4'
'-x+3/4, -z+5/4, y+5/4'
'x+5/4, -z+3/4, -y+5/4'
'z+3/4, y+3/4, x+3/4'
'z+5/4, -y+3/4, -x+5/4'
'-z+5/4, y+5/4, -x+3/4'
'-z+3/4, -y+5/4, x+5/4'

loop_
_atom_site_label
_atom_site_fract_x
_atom_site_fract_y
_atom_site_fract_z
_atom_site_U_iso_or_equiv
_atom_site_adp_type
_atom_site_calc_flag
_atom_site_refinement_flags
_atom_site_occupancy
_atom_site_disorder_assembly
_atom_site_disorder_group
_atom_site_type_symbol
Cs 0.8750 0.0000 0.2500 0.03197(10) Uani d S 1 . . Cs
Mo 0.399978(17) 0.399978(17) 0.399978(17) 0.01762(7) Uani d S 1 . . Mo
Co 0.6250 0.5000 0.2500 0.0216(2) Uani d SP 0.666667 . . Co
Li 0.6250 0.5000 0.2500 0.0216(2) Uani d SP 0.333333 . . Li
O1 0.31880(16) 0.31880(16) 0.31880(16) 0.0305(8) Uani d S 1 . . O
O2 0.53058(16) 0.40826(17) 0.33772(18) 0.0293(4) Uani d . 1 . . O

loop_
_atom_site_aniso_label
_atom_site_aniso_U_11
_atom_site_aniso_U_22
_atom_site_aniso_U_33
_atom_site_aniso_U_12
_atom_site_aniso_U_13
_atom_site_aniso_U_23
Cs 0.02465(17) 0.03562(13) 0.03562(13) 0.000 0.000 0.000
Mo 0.01762(7) 0.01762(7) 0.01762(7) 0.00285(7) 0.00285(7) 0.00285(7)
Co 0.0166(4) 0.0241(3) 0.0241(3) 0.000 0.000 0.000
Li 0.0166(4) 0.0241(3) 0.0241(3) 0.000 0.000 0.000
O1 0.0305(7) 0.0305(7) 0.0305(7) -0.0018(8) -0.0018(8) -0.0018(8)
O2 0.0221(9) 0.0328(10) 0.0329(10) -0.0009(8) 0.0099(8) 0.0025(8)

loop_
_atom_type_symbol
_atom_type_description
_atom_type_scat_dispersion_real
_atom_type_scat_dispersion_imag
_atom_type_scat_source
Li Li -0.0003 0.0001 'International Tables Vol C Tables 4.2.6.8 and 6.1.1.4'
O O 0.0106 0.0060 'International Tables Vol C Tables 4.2.6.8 and 6.1.1.4'
Co Co 0.3494 0.9721 'International Tables Vol C Tables 4.2.6.8 and 6.1.1.4'
Mo Mo -1.6832 0.6857 'International Tables Vol C Tables 4.2.6.8 and 6.1.1.4'
Cs Cs -0.3680 2.1192 'International Tables Vol C Tables 4.2.6.8 and 6.1.1.4'

loop_
_geom_angle_atom_site_label_1
_geom_angle_atom_site_label_2
_geom_angle_atom_site_label_3
_geom_angle_site_symmetry_1
_geom_angle_site_symmetry_3
_geom_angle
O2 Cs O2 45_544 8_645 129.44(4)
O2 Cs O2 45_544 22 74.31(7)
O2 Cs O2 8_645 22 129.44(4)
O2 Cs O2 45_544 31_554 129.44(4)
O2 Cs O2 8_645 31_554 74.31(7)
O2 Cs O2 22 31_554 129.44(4)
O2 Cs O1 45_544 3_645 169.84(3)
O2 Cs O1 8_645 3_645 50.46(7)
O2 Cs O1 22 3_645 98.21(5)
O2 Cs O1 31_554 3_645 60.63(4)
O2 Cs O1 45_544 15 60.63(4)
O2 Cs O1 8_645 15 169.84(3)
O2 Cs O1 22 15 50.46(7)
O2 Cs O1 31_554 15 98.21(5)
O1 Cs O1 3_645 15 120.00(4)
O2 Cs O1 45_544 37_544 50.46(7)
O2 Cs O1 8_645 37_544 98.21(5)
O2 Cs O1 22 37_544 60.63(4)
O2 Cs O1 31_554 37_544 169.84(3)
O1 Cs O1 3_645 37_544 120.00(4)
O1 Cs O1 15 37_544 90.01(8)
O2 Cs O1 45_544 26_554 98.21(5)
O2 Cs O1 8_645 26_554 60.63(4)
O2 Cs O1 22 26_554 169.84(3)
O2 Cs O1 31_554 26_554 50.46(7)
O1 Cs O1 3_645 26_554 90.01(8)
O1 Cs O1 15 26_554 120.00(4)
O1 Cs O1 37_544 26_554 120.00(4)
O2 Cs O2 45_544 11_556 57.46(6)
O2 Cs O2 8_645 11_556 120.13(6)
O2 Cs O2 22 11_556 110.18(4)
O2 Cs O2 31_554 11_556 71.99(4)
O1 Cs O2 3_645 11_556 132.54(3)
O1 Cs O2 15 11_556 62.29(6)
O1 Cs O2 37_544 11_556 107.09(7)
O1 Cs O2 26_554 11_556 59.67(4)
O2 Cs O2 45_544 33_544 110.18(4)
O2 Cs O2 8_645 33_544 71.99(4)
O2 Cs O2 22 33_544 57.46(6)
O2 Cs O2 31_554 33_544 120.13(6)
O1 Cs O2 3_645 33_544 59.67(4)
O1 Cs O2 15 33_544 107.09(7)
O1 Cs O2 37_544 33_544 62.29(6)
O1 Cs O2 26_554 33_544 132.54(3)
O2 Cs O2 11_556 33_544 166.10(7)
O2 Cs O2 45_544 40_535 120.13(6)
O2 Cs O2 8_645 40_535 110.18(4)
O2 Cs O2 22 40_535 71.99(4)
O2 Cs O2 31_554 40_535 57.46(6)
O1 Cs O2 3_645 40_535 62.29(6)
O1 Cs O2 15 40_535 59.67(4)
O1 Cs O2 37_544 40_535 132.54(3)
O1 Cs O2 26_554 40_535 107.09(7)
O2 Cs O2 11_556 40_535 90.839(9)
O2 Cs O2 33_544 40_535 90.839(9)
O2 Cs O2 45_544 14_654 71.99(4)
O2 Cs O2 8_645 14_654 57.46(6)
O2 Cs O2 22 14_654 120.13(6)
O2 Cs O2 31_554 14_654 110.18(4)
O1 Cs O2 3_645 14_654 107.09(7)
O1 Cs O2 15 14_654 132.54(3)
O1 Cs O2 37_544 14_654 59.67(4)
O1 Cs O2 26_554 14_654 62.29(6)
O2 Cs O2 11_556 14_654 90.839(9)
O2 Cs O2 33_544 14_654 90.839(9)
O2 Cs O2 40_535 14_654 166.10(7)
O1 Mo O2 . 9 107.78(8)
O1 Mo O2 . 5 107.78(8)
O2 Mo O2 9 5 111.11(7)
O1 Mo O2 . . 107.78(8)
O2 Mo O2 9 . 111.11(7)
O2 Mo O2 5 . 111.11(7)
O1 Mo Cs . 26_554 55.211(4)
O2 Mo Cs 9 26_554 126.13(7)
O2 Mo Cs 5 26_554 52.60(8)
O2 Mo Cs . 26_554 122.71(7)
O1 Mo Cs . 34_545 55.211(4)
O2 Mo Cs 9 34_545 122.71(7)
O2 Mo Cs 5 34_545 126.13(7)
O2 Mo Cs . 34_545 52.60(8)
Cs Mo Cs 26_554 34_545 90.670(6)
O1 Mo Cs . 30_455 55.211(4)
O2 Mo Cs 9 30_455 52.60(8)
O2 Mo Cs 5 30_455 122.71(7)
O2 Mo Cs . 30_455 126.13(7)
Cs Mo Cs 26_554 30_455 90.670(6)
Cs Mo Cs 34_545 30_455 90.670(6)
O1 Mo Cs . 29_545 132.266(3)
O2 Mo Cs 9 29_545 70.65(7)
O2 Mo Cs 5 29_545 117.26(8)
O2 Mo Cs . 29_545 42.03(8)
Cs Mo Cs 26_554 29_545 161.457(3)
Cs Mo Cs 34_545 29_545 84.6180(10)
Cs Mo Cs 30_455 29_545 107.2720(10)
O1 Mo Cs . 33_554 132.266(3)
O2 Mo Cs 9 33_554 117.26(8)
O2 Mo Cs 5 33_554 42.03(8)
O2 Mo Cs . 33_554 70.65(7)
Cs Mo Cs 26_554 33_554 84.6180(10)
Cs Mo Cs 34_545 33_554 107.2720(10)
Cs Mo Cs 30_455 33_554 161.457(3)
Cs Mo Cs 29_545 33_554 79.716(5)
O1 Mo Cs . 25_455 132.266(3)
O2 Mo Cs 9 25_455 42.03(8)
O2 Mo Cs 5 25_455 70.65(7)
O2 Mo Cs . 25_455 117.26(8)
Cs Mo Cs 26_554 25_455 107.2720(10)
Cs Mo Cs 34_545 25_455 161.457(3)
Cs Mo Cs 30_455 25_455 84.6180(10)
Cs Mo Cs 29_545 25_455 79.716(5)
Cs Mo Cs 33_554 25_455 79.716(5)
O2 Co O2 42_545 19_654 106.71(13)
O2 Co O2 42_545 . 110.87(6)
O2 Co O2 19_654 . 110.87(6)
O2 Co O2 42_545 28_455 110.87(6)
O2 Co O2 19_654 28_455 110.87(6)
O2 Co O2 . 28_455 106.71(13)
O2 Co Cs 42_545 34_545 158.93(7)
O2 Co Cs 19_654 34_545 63.52(7)
O2 Co Cs . 34_545 60.61(7)
O2 Co Cs 28_455 34_545 90.20(6)
O2 Co Cs 42_545 29_545 60.61(7)
O2 Co Cs 19_654 29_545 90.20(6)
O2 Co Cs . 29_545 63.52(7)
O2 Co Cs 28_455 29_545 158.93(7)
Cs Co Cs 34_545 29_545 99.6
O2 Co Cs 42_545 33_554 63.52(7)
O2 Co Cs 19_654 33_554 158.93(7)
O2 Co Cs . 33_554 90.20(6)
O2 Co Cs 28_455 33_554 60.61(7)
Cs Co Cs 34_545 33_554 131.8
Cs Co Cs 29_545 33_554 99.6
O2 Co Cs 42_545 6_565 90.20(6)
O2 Co Cs 19_654 6_565 60.61(7)
O2 Co Cs . 6_565 158.93(7)
O2 Co Cs 28_455 6_565 63.52(7)
Cs Co Cs 34_545 6_565 99.6
Cs Co Cs 29_545 6_565 131.8
Cs Co Cs 33_554 6_565 99.6
Mo O1 Cs . 34_545 99.87(6)
Mo O1 Cs . 26_554 99.87(6)
Cs O1 Cs 34_545 26_554 117.12(3)
Mo O1 Cs . 30_455 99.87(6)
Cs O1 Cs 34_545 30_455 117.12(3)
Cs O1 Cs 26_554 30_455 117.12(3)
Mo O2 Co . . 144.02(12)
Mo O2 Cs . 34_545 101.84(9)
Co O2 Cs . 34_545 88.30(7)
Mo O2 Cs . 29_545 117.31(10)
Co O2 Cs . 29_545 85.48(7)
Cs O2 Cs 34_545 29_545 119.35(6)

loop_
_geom_bond_atom_site_label_1
_geom_bond_atom_site_label_2
_geom_bond_site_symmetry_2
_geom_bond_distance
_geom_bond_publ_flag
Cs O2 45_544 3.262(2) ?
Cs O2 8_645 3.262(2) ?
Cs O2 22 3.262(2) ?
Cs O2 31_554 3.262(2) ?
Cs O1 3_645 3.350(2) ?
Cs O1 15 3.350(2) ?
Cs O1 37_544 3.350(2) ?
Cs O1 26_554 3.350(2) ?
Cs O2 11_556 3.361(2) ?
Cs O2 33_544 3.361(2) ?
Cs O2 40_535 3.361(2) ?
Cs O2 14_654 3.361(2) ?
Mo O1 . 1.719(4) ?
Mo O2 9 1.7715(18) ?
Mo O2 5 1.7715(18) ?
Mo O2 . 1.7715(18) ?
Mo Cs 26_554 4.0192(2) ?
Mo Cs 34_545 4.0192(2) ?
Mo Cs 30_455 4.0192(2) ?
Mo Cs 29_545 4.4604(2) ?
Mo Cs 33_554 4.4604(2) ?
Mo Cs 25_455 4.4604(2) ?
Co O2 42_545 1.9338(19) ?
Co O2 19_654 1.9338(19) ?
Co O2 . 1.9338(19) ?
Co O2 28_455 1.9338(19) ?
Co Cs 34_545 3.7428 ?
Co Cs 29_545 3.7428 ?
Co Cs 33_554 3.7428 ?
Co Cs 6_565 3.7428 ?
O1 Cs 34_545 3.350(2) ?
O1 Cs 26_554 3.350(2) ?
O1 Cs 30_455 3.350(2) ?
O2 Li 26_554 1.9338(19) ?
O2 Co 26_554 1.9338(19) ?
O2 Cs 34_545 3.262(2) ?
O2 Cs 29_545 3.361(2) ?
